data_4027783
loop_
_publ_author_name
'Di Wu'
'Hua Zhang'
'Jinhua Liang'
'Haojie Ge'
'Chunyan Chi'
'Jishan Wu'
'Sheng Hua Liu'
'Jun Yin'

_publ_section_title
;
 Functionalized Coronenes: Synthesis, Solid Structure, and Properties
;
_journal_name_full 'Journal of Organic Chemistry'
_journal_page_first 11319
_journal_page_last 11324
_journal_paper_doi 10.1021/jo302093t
_journal_volume 77
_journal_year 2012
_chemical_formula_sum 'C69 H77 O9'
_chemical_formula_weight 1050.31
_chemical_name_systematic
; 
 ? 
;
_space_group_IT_number 15
_symmetry_cell_setting monoclinic
_symmetry_space_group_name_Hall '-C 2yc'
_symmetry_space_group_name_H-M 'C 1 2/c 1'
_atom_sites_solution_hydrogens geom
_atom_sites_solution_primary direct
_atom_sites_solution_secondary difmap
_audit_creation_method SHELXL-97
_cell_angle_alpha 90.00
_cell_angle_beta 99.000(2)
_cell_angle_gamma 90.00
_cell_formula_units_Z 8
_cell_length_a 42.1835(12)
_cell_length_b 8.6921(2)
_cell_length_c 31.6239(8)
_cell_measurement_temperature 100(2)
_cell_volume 11452.6(5)
_computing_structure_refinement 'SHELXL-97 (Sheldrick, 1997)'
_computing_structure_solution 'SHELXS-97 (Sheldrick, 1990)'
_diffrn_ambient_temperature 100(2)
_diffrn_measured_fraction_theta_full 0.989
_diffrn_measured_fraction_theta_max 0.989
_diffrn_radiation_monochromator graphite
_diffrn_radiation_source 'fine-focus sealed tube'
_diffrn_radiation_type CuK\a
_diffrn_radiation_wavelength 1.54178
_diffrn_reflns_av_R_equivalents 0.0389
_diffrn_reflns_av_sigmaI/netI 0.0253
_diffrn_reflns_limit_h_max 35
_diffrn_reflns_limit_h_min -31
_diffrn_reflns_limit_k_max 7
_diffrn_reflns_limit_k_min -7
_diffrn_reflns_limit_l_max 26
_diffrn_reflns_limit_l_min -26
_diffrn_reflns_number 23845
_diffrn_reflns_theta_full 40.69
_diffrn_reflns_theta_max 40.69
_diffrn_reflns_theta_min 2.83
_exptl_absorpt_coefficient_mu 0.628
_exptl_absorpt_correction_T_max 0.9399
_exptl_absorpt_correction_T_min 0.9062
_exptl_crystal_density_diffrn 1.218
_exptl_crystal_F_000 4504
_exptl_crystal_size_max 0.16
_exptl_crystal_size_mid 0.12
_exptl_crystal_size_min 0.10
_refine_diff_density_max 0.401
_refine_diff_density_min -0.382
_refine_diff_density_rms 0.074
_refine_ls_extinction_method none
_refine_ls_goodness_of_fit_ref 1.684
_refine_ls_hydrogen_treatment mixed
_refine_ls_matrix_type full
_refine_ls_number_parameters 712
_refine_ls_number_reflns 3589
_refine_ls_number_restraints 13
_refine_ls_restrained_S_all 1.692
_refine_ls_R_factor_all 0.1293
_refine_ls_R_factor_gt 0.1139
_refine_ls_shift/su_max 0.000
_refine_ls_shift/su_mean 0.000
_refine_ls_structure_factor_coef Fsqd
_refine_ls_weighting_details 'calc w=1/[\s^2^(Fo^2^)+(0.2000P)^2^+0.0000P] where P=(Fo^2^+2Fc^2^)/3'
_refine_ls_weighting_scheme calc
_refine_ls_wR_factor_gt 0.3468
_refine_ls_wR_factor_ref 0.3612
_reflns_number_gt 2868
_reflns_number_total 3589
_reflns_threshold_expression >2sigma(I)
_cod_data_source_file jo302093t_si_002.cif
_cod_data_source_block e:\111104f\work\cu_111104f_0m
_cod_database_code 4027783

loop_
_symmetry_equiv_pos_as_xyz
'x, y, z'
'-x, y, -z+1/2'
'x+1/2, y+1/2, z'
'-x+1/2, y+1/2, -z+1/2'
'-x, -y, -z'
'x, -y, z-1/2'
'-x+1/2, -y+1/2, -z'
'x+1/2, -y+1/2, z-1/2'

loop_
_atom_site_label
_atom_site_type_symbol
_atom_site_fract_x
_atom_site_fract_y
_atom_site_fract_z
_atom_site_U_iso_or_equiv
_atom_site_adp_type
_atom_site_occupancy
_atom_site_symmetry_multiplicity
_atom_site_calc_flag
_atom_site_refinement_flags
C1 C 0.8544(3) 0.642(2) 0.1741(6) 0.098(3) Uani 1 1 d .
C2 C 0.8715(3) 0.7762(18) 0.1818(4) 0.084(3) Uani 1 1 d .
H2 H 0.8744 0.8213 0.2095 0.101 Uiso 1 1 calc R
C3 C 0.8848(3) 0.8468(16) 0.1484(6) 0.084(3) Uani 1 1 d .
C4 C 0.8816(3) 0.7806(17) 0.1075(5) 0.070(3) Uani 1 1 d .
C5 C 0.8629(2) 0.6408(15) 0.0999(6) 0.067(3) Uani 1 1 d .
C6 C 0.8483(3) 0.5779(15) 0.1315(5) 0.069(3) Uani 1 1 d .
C7 C 0.8275(3) 0.4516(17) 0.1212(5) 0.075(3) Uani 1 1 d .
C8 C 0.8252(3) 0.3796(13) 0.0829(6) 0.074(3) Uani 1 1 d .
C9 C 0.8418(3) 0.4370(14) 0.0495(5) 0.063(3) Uani 1 1 d .
C10 C 0.8600(2) 0.5731(15) 0.0589(5) 0.059(3) Uani 1 1 d .
C11 C 0.8756(2) 0.6392(13) 0.0264(5) 0.064(2) Uani 1 1 d U
C12 C 0.8728(2) 0.5710(14) -0.0138(4) 0.068(3) Uani 1 1 d .
C13 C 0.8547(3) 0.4332(15) -0.0213(4) 0.071(3) Uani 1 1 d .
H13 H 0.8535 0.3848 -0.0484 0.086 Uiso 1 1 calc R
C14 C 0.8389(2) 0.3673(13) 0.0086(5) 0.069(3) Uani 1 1 d .
C15 C 0.8882(3) 0.6388(17) -0.0462(4) 0.077(3) Uani 1 1 d .
C16 C 0.9054(3) 0.7698(18) -0.0392(5) 0.079(3) Uani 1 1 d .
C17 C 0.9084(2) 0.8421(14) 0.0012(6) 0.072(3) Uani 1 1 d .
C18 C 0.8940(2) 0.7792(14) 0.0355(5) 0.074(3) Uani 1 1 d .
C19 C 0.8976(2) 0.8492(13) 0.0761(5) 0.070(3) Uani 1 1 d U
C20 C 0.9160(2) 0.9918(12) 0.0841(5) 0.073(3) Uani 1 1 d .
C21 C 0.9304(2) 1.0468(12) 0.0483(6) 0.079(3) Uani 1 1 d .
C22 C 0.9258(3) 0.975(2) 0.0099(4) 0.089(4) Uani 1 1 d .
H22 H 0.9353 1.0200 -0.0126 0.107 Uiso 1 1 calc R
C23 C 0.9171(2) 1.0501(13) 0.1260(6) 0.079(3) Uani 1 1 d .
C24 C 0.9027(3) 0.9839(17) 0.1574(5) 0.078(3) Uani 1 1 d .
C25 C 0.8472(3) 0.559(2) 0.2121(6) 0.110(5) Uani 1 1 d .
C26 C 0.8342(4) 0.625(2) 0.2415(7) 0.142(6) Uani 1 1 d .
H26 H 0.8290 0.7305 0.2371 0.171 Uiso 1 1 calc R
C27 C 0.8265(2) 0.557(2) 0.2807(5) 0.115(5) Uani 1 1 d .
H27 H 0.8168 0.6156 0.3005 0.138 Uiso 1 1 calc R
C28 C 0.8338(4) 0.409(3) 0.2874(6) 0.127(4) Uani 1 1 d .
C29 C 0.8490(3) 0.3234(15) 0.2594(7) 0.109(4) Uani 1 1 d .
H29 H 0.8545 0.2181 0.2643 0.131 Uiso 1 1 calc R
C30 C 0.8556(3) 0.403(3) 0.2239(6) 0.127(4) Uani 1 1 d .
H30 H 0.8669 0.3473 0.2051 0.152 Uiso 1 1 calc R
C31 C 0.8130(3) 0.3909(19) 0.3548(4) 0.161(5) Uani 1 1 d .
H31A H 0.8229 0.4908 0.3628 0.242 Uiso 1 1 calc R
H31B H 0.8140 0.3260 0.3803 0.242 Uiso 1 1 calc R
H31C H 0.7905 0.4061 0.3420 0.242 Uiso 1 1 calc R
C32 C 0.7806(3) 0.4926(14) 0.1499(4) 0.117(4) Uani 1 1 d .
H32A H 0.7664 0.4853 0.1219 0.140 Uiso 1 1 calc R
H32B H 0.7868 0.6016 0.1551 0.140 Uiso 1 1 calc R
C33 C 0.7638(3) 0.4344(16) 0.1846(5) 0.162(6) Uani 1 1 d .
H33A H 0.7796 0.4208 0.2111 0.195 Uiso 1 1 calc R
H33B H 0.7543 0.3327 0.1764 0.195 Uiso 1 1 calc R
C34 C 0.7370(4) 0.547(2) 0.1936(7) 0.209(7) Uani 1 1 d .
H34A H 0.7463 0.6503 0.2005 0.250 Uiso 1 1 calc R
H34B H 0.7206 0.5567 0.1676 0.250 Uiso 1 1 calc R
C35 C 0.7225(6) 0.495(3) 0.2274(7) 0.267(11) Uani 1 1 d .
H35A H 0.7186 0.3845 0.2244 0.400 Uiso 1 1 calc R
H35B H 0.7021 0.5491 0.2272 0.400 Uiso 1 1 calc R
H35C H 0.7367 0.5159 0.2544 0.400 Uiso 1 1 calc R
C36 C 0.8214(2) 0.1158(11) 0.0986(3) 0.091(3) Uani 1 1 d .
H36A H 0.8273 0.1396 0.1294 0.109 Uiso 1 1 calc R
H36B H 0.8411 0.0882 0.0870 0.109 Uiso 1 1 calc R
C37 C 0.7981(3) -0.0155(13) 0.0927(4) 0.118(4) Uani 1 1 d .
H37 H 0.7997 -0.0988 0.0737 0.141 Uiso 1 1 calc R
C38 C 0.7736(4) -0.0040(18) 0.1180(4) 0.171(6) Uani 1 1 d .
H38A H 0.7585 -0.0907 0.1104 0.205 Uiso 1 1 calc R
H38B H 0.7615 0.0920 0.1099 0.205 Uiso 1 1 calc R
C39 C 0.7834(3) -0.0039(17) 0.1668(5) 0.166(5) Uani 1 1 d .
H39A H 0.7947 -0.1000 0.1757 0.249 Uiso 1 1 calc R
H39B H 0.7643 0.0048 0.1805 0.249 Uiso 1 1 calc R
H39C H 0.7977 0.0835 0.1752 0.249 Uiso 1 1 calc R
C40 C 0.8214(3) 0.2208(14) -0.0044(3) 0.070(3) Uani 1 1 d .
C41 C 0.7885(3) 0.2257(11) -0.0217(3) 0.075(3) Uani 1 1 d .
H41 H 0.7775 0.3215 -0.0244 0.090 Uiso 1 1 calc R
C42 C 0.7722(2) 0.0927(15) -0.0347(3) 0.082(3) Uani 1 1 d .
H42 H 0.7502 0.0964 -0.0469 0.099 Uiso 1 1 calc R
C43 C 0.7883(3) -0.0474(13) -0.0297(3) 0.074(3) Uani 1 1 d .
C44 C 0.8202(3) -0.0541(11) -0.0141(3) 0.073(3) Uani 1 1 d .
H44 H 0.8311 -0.1499 -0.0117 0.087 Uiso 1 1 calc R
C45 C 0.8361(2) 0.0788(15) -0.0021(3) 0.072(3) Uani 1 1 d .
H45 H 0.8584 0.0734 0.0084 0.087 Uiso 1 1 calc R
C46 C 0.7838(2) -0.3153(10) -0.0286(3) 0.103(3) Uani 1 1 d .
H46A H 0.8020 -0.3336 -0.0437 0.155 Uiso 1 1 calc R
H46B H 0.7682 -0.3990 -0.0350 0.155 Uiso 1 1 calc R
H46C H 0.7913 -0.3112 0.0023 0.155 Uiso 1 1 calc R
C47 C 0.9129(3) 0.480(2) -0.0914(5) 0.191(7) Uani 1 1 d .
H47A H 0.9147 0.3862 -0.0735 0.230 Uiso 1 1 calc R
H47B H 0.9326 0.5426 -0.0839 0.230 Uiso 1 1 calc R
C48 C 0.9071(4) 0.440(3) -0.1383(8) 0.282(14) Uani 1 1 d D
H48A H 0.8954 0.3413 -0.1410 0.339 Uiso 1 1 calc R
H48B H 0.8922 0.5188 -0.1527 0.339 Uiso 1 1 calc R
C49 C 0.9320(5) 0.426(3) -0.1629(6) 0.229(9) Uani 1 1 d D
H49A H 0.9474 0.3502 -0.1482 0.275 Uiso 1 1 calc R
H49B H 0.9433 0.5265 -0.1613 0.275 Uiso 1 1 calc R
C50 C 0.9256(4) 0.3840(18) -0.2068(5) 0.174(5) Uani 1 1 d .
H50A H 0.9145 0.2846 -0.2096 0.261 Uiso 1 1 calc R
H50B H 0.9459 0.3756 -0.2181 0.261 Uiso 1 1 calc R
H50C H 0.9121 0.4624 -0.2229 0.261 Uiso 1 1 calc R
C51 C 0.8978(4) 0.896(2) -0.1063(5) 0.161(5) Uani 1 1 d .
H51A H 0.8862 0.8061 -0.1206 0.193 Uiso 1 1 calc R
H51B H 0.9104 0.9420 -0.1270 0.193 Uiso 1 1 calc R
C52 C 0.8738(5) 1.009(2) -0.0975(5) 0.191(6) Uani 1 1 d .
H52A H 0.8853 1.1006 -0.0842 0.230 Uiso 1 1 calc R
H52B H 0.8616 0.9645 -0.0762 0.230 Uiso 1 1 calc R
C53 C 0.8495(4) 1.063(2) -0.1367(5) 0.176(6) Uani 1 1 d .
H53A H 0.8612 1.1198 -0.1567 0.212 Uiso 1 1 calc R
H53B H 0.8392 0.9725 -0.1519 0.212 Uiso 1 1 calc R
C54 C 0.8252(4) 1.1615(18) -0.1242(5) 0.177(5) Uani 1 1 d .
H54A H 0.8148 1.1090 -0.1026 0.265 Uiso 1 1 calc R
H54B H 0.8092 1.1852 -0.1492 0.265 Uiso 1 1 calc R
H54C H 0.8351 1.2571 -0.1121 0.265 Uiso 1 1 calc R
C55 C 0.9510(3) 1.1882(15) 0.0531(3) 0.090(3) Uani 1 1 d .
C56 C 0.9824(3) 1.1852(14) 0.0738(4) 0.111(4) Uani 1 1 d .
H56 H 0.9910 1.0934 0.0873 0.133 Uiso 1 1 calc R
C57 C 1.0016(3) 1.3154(18) 0.0747(4) 0.120(4) Uani 1 1 d .
H57 H 1.0232 1.3115 0.0886 0.144 Uiso 1 1 calc R
C58 C 0.9892(3) 1.4545(16) 0.0552(4) 0.103(3) Uani 1 1 d .
C59 C 0.9572(4) 1.4544(15) 0.0355(4) 0.106(3) Uani 1 1 d .
H59 H 0.9477 1.5469 0.0235 0.128 Uiso 1 1 calc R
C60 C 0.9392(2) 1.3230(16) 0.0335(3) 0.098(3) Uani 1 1 d .
H60 H 0.9180 1.3244 0.0181 0.118 Uiso 1 1 calc R
C61 C 0.9967(3) 1.7270(13) 0.0436(4) 0.131(4) Uani 1 1 d .
H61A H 0.9924 1.7198 0.0123 0.196 Uiso 1 1 calc R
H61B H 1.0128 1.8074 0.0520 0.196 Uiso 1 1 calc R
H61C H 0.9769 1.7527 0.0544 0.196 Uiso 1 1 calc R
C62 C 0.9166(3) 1.3172(14) 0.1355(4) 0.115(4) Uani 1 1 d .
H62A H 0.9031 1.3056 0.1583 0.138 Uiso 1 1 calc R
H62B H 0.9021 1.3283 0.1078 0.138 Uiso 1 1 calc R
C63 C 0.9367(4) 1.4602(17) 0.1439(5) 0.155(5) Uani 1 1 d .
H63A H 0.9478 1.4785 0.1189 0.186 Uiso 1 1 calc R
H63B H 0.9223 1.5486 0.1460 0.186 Uiso 1 1 calc R
C64 C 0.9595(4) 1.4573(15) 0.1802(6) 0.179(6) Uani 1 1 d .
H64A H 0.9750 1.3736 0.1777 0.215 Uiso 1 1 calc R
H64B H 0.9489 1.4354 0.2053 0.215 Uiso 1 1 calc R
C65 C 0.9790(4) 1.624(2) 0.1876(6) 0.225(8) Uani 1 1 d .
H65A H 0.9979 1.6209 0.1729 0.337 Uiso 1 1 calc R
H65B H 0.9860 1.6403 0.2183 0.337 Uiso 1 1 calc R
H65C H 0.9648 1.7076 0.1759 0.337 Uiso 1 1 calc R
C66 C 0.9353(3) 1.0381(12) 0.2248(4) 0.113(4) Uani 1 1 d .
H66A H 0.9525 1.0869 0.2115 0.135 Uiso 1 1 calc R
H66B H 0.9408 0.9283 0.2301 0.135 Uiso 1 1 calc R
C67 C 0.9322(3) 1.1156(17) 0.2652(4) 0.137(4) Uani 1 1 d .
H67A H 0.9184 1.0515 0.2808 0.164 Uiso 1 1 calc R
H67B H 0.9210 1.2146 0.2584 0.164 Uiso 1 1 calc R
C68 C 0.9634(4) 1.148(2) 0.2951(6) 0.187(6) Uani 1 1 d .
H68A H 0.9773 1.2122 0.2797 0.224 Uiso 1 1 calc R
H68B H 0.9585 1.2081 0.3198 0.224 Uiso 1 1 calc R
C69 C 0.9806(4) 1.016(2) 0.3105(6) 0.198(7) Uani 1 1 d .
H69A H 0.9655 0.9360 0.3166 0.297 Uiso 1 1 calc R
H69B H 0.9952 1.0412 0.3367 0.297 Uiso 1 1 calc R
H69C H 0.9929 0.9783 0.2888 0.297 Uiso 1 1 calc R
O1 O 0.8297(2) 0.3180(10) 0.3247(4) 0.139(3) Uani 1 1 d .
O2 O 0.8088(2) 0.3986(7) 0.1497(2) 0.092(2) Uani 1 1 d .
O3 O 0.80619(13) 0.2486(9) 0.07600(18) 0.0830(19) Uani 1 1 d .
O4 O 0.76930(13) -0.1768(8) -0.04213(18) 0.0842(19) Uani 1 1 d .
O5 O 0.88491(15) 0.5667(9) -0.0863(3) 0.096(2) Uani 1 1 d .
O6 O 0.92012(17) 0.8396(9) -0.0703(3) 0.105(2) Uani 1 1 d .
O7 O 1.00872(17) 1.5823(9) 0.0611(2) 0.120(3) Uani 1 1 d .
O8 O 0.93502(14) 1.1870(10) 0.13427(19) 0.089(2) Uani 1 1 d .
O9 O 0.90436(14) 1.0523(7) 0.1967(3) 0.093(2) Uani 1 1 d .

loop_
_atom_site_aniso_label
_atom_site_aniso_U_11
_atom_site_aniso_U_22
_atom_site_aniso_U_33
_atom_site_aniso_U_23
_atom_site_aniso_U_13
_atom_site_aniso_U_12
C1 0.056(7) 0.131(13) 0.110(16) 0.018(12) 0.024(8) -0.022(8)
C2 0.064(7) 0.088(9) 0.100(10) -0.014(8) 0.011(8) -0.007(7)
C3 0.042(7) 0.072(10) 0.135(17) -0.009(12) -0.001(8) -0.017(7)
C4 0.053(7) 0.086(11) 0.065(10) -0.020(10) -0.011(8) 0.020(9)
C5 0.030(6) 0.061(10) 0.105(16) 0.007(13) -0.004(9) 0.000(7)
C6 0.070(8) 0.080(10) 0.055(12) -0.015(10) 0.005(9) -0.004(9)
C7 0.045(7) 0.095(10) 0.085(12) -0.011(10) 0.009(8) -0.007(7)
C8 0.055(8) 0.073(10) 0.084(11) -0.007(10) -0.016(9) 0.013(8)
C9 0.046(7) 0.056(9) 0.083(13) -0.008(10) -0.003(8) 0.006(6)
C10 0.052(7) 0.071(10) 0.049(10) -0.011(9) -0.010(7) 0.011(7)
C11 0.042(5) 0.064(7) 0.082(8) -0.001(8) -0.002(6) 0.006(5)
C12 0.044(7) 0.080(10) 0.081(11) 0.005(9) 0.013(7) 0.018(7)
C13 0.049(6) 0.068(8) 0.092(9) -0.004(7) -0.006(7) 0.008(6)
C14 0.042(6) 0.063(9) 0.096(10) 0.008(9) -0.007(7) 0.006(6)
C15 0.047(7) 0.079(9) 0.099(13) -0.005(10) -0.008(8) 0.000(7)
C16 0.053(7) 0.078(10) 0.102(12) 0.005(11) -0.002(8) 0.011(8)
C17 0.050(7) 0.047(8) 0.111(14) -0.011(9) -0.015(8) -0.013(6)
C18 0.035(6) 0.090(10) 0.093(11) 0.005(10) -0.007(7) 0.036(7)
C19 0.054(6) 0.067(7) 0.080(8) -0.001(7) -0.012(6) 0.019(6)
C20 0.034(6) 0.053(8) 0.123(12) -0.003(10) -0.015(7) 0.000(6)
C21 0.019(6) 0.067(9) 0.143(13) 0.028(9) -0.011(7) -0.014(6)
C22 0.059(8) 0.123(13) 0.078(10) -0.007(8) -0.013(6) 0.041(9)
C23 0.052(7) 0.053(9) 0.118(13) -0.035(9) -0.026(8) -0.007(7)
C24 0.057(7) 0.090(11) 0.083(11) 0.000(10) 0.001(8) 0.012(8)
C25 0.097(9) 0.125(16) 0.115(13) -0.060(13) 0.040(8) -0.010(8)
C26 0.105(10) 0.194(17) 0.121(12) 0.039(15) -0.004(9) -0.035(11)
C27 0.062(7) 0.122(12) 0.152(16) -0.050(11) -0.012(8) 0.003(7)
C28 0.109(11) 0.138(16) 0.137(14) -0.019(15) 0.031(10) -0.021(10)
C29 0.080(8) 0.124(10) 0.122(10) 0.018(13) 0.014(7) -0.013(8)
C30 0.091(9) 0.142(15) 0.145(16) -0.031(11) 0.007(8) -0.032(10)
C31 0.119(10) 0.259(16) 0.111(10) -0.040(10) 0.034(9) 0.006(10)
C32 0.081(9) 0.176(11) 0.102(9) -0.018(7) 0.039(7) -0.015(9)
C33 0.088(10) 0.187(13) 0.211(16) -0.097(12) 0.022(10) 0.014(9)
C34 0.118(12) 0.31(2) 0.204(18) 0.025(16) 0.044(12) 0.034(14)
C35 0.20(2) 0.44(3) 0.162(17) 0.014(18) 0.039(16) -0.03(2)
C36 0.075(7) 0.082(7) 0.112(8) 0.013(6) 0.005(6) -0.016(7)
C37 0.085(8) 0.136(9) 0.142(10) -0.041(7) 0.049(8) -0.052(7)
C38 0.152(13) 0.251(16) 0.097(11) 0.003(9) -0.019(10) -0.112(12)
C39 0.135(11) 0.206(14) 0.158(14) 0.009(10) 0.027(10) -0.071(10)
C40 0.051(8) 0.074(9) 0.076(6) -0.013(5) -0.020(5) 0.007(7)
C41 0.062(8) 0.046(7) 0.107(7) 0.003(5) -0.016(6) 0.007(6)
C42 0.052(6) 0.081(8) 0.103(7) -0.006(6) -0.020(5) -0.001(9)
C43 0.061(10) 0.061(9) 0.090(7) -0.005(5) -0.020(6) 0.007(8)
C44 0.042(8) 0.053(8) 0.114(7) 0.002(5) -0.017(6) 0.005(6)
C45 0.056(6) 0.062(7) 0.091(7) 0.008(5) -0.012(5) 0.016(8)
C46 0.088(7) 0.053(7) 0.159(10) -0.014(6) -0.010(6) -0.007(6)
C47 0.091(11) 0.312(19) 0.170(15) -0.144(13) 0.020(9) -0.012(12)
C48 0.129(15) 0.47(4) 0.24(2) -0.20(2) 0.023(16) -0.083(18)
C49 0.19(2) 0.37(3) 0.108(14) -0.030(14) -0.010(12) -0.099(19)
C50 0.183(14) 0.213(14) 0.120(12) -0.013(10) 0.005(10) 0.028(11)
C51 0.107(11) 0.215(15) 0.154(14) 0.037(11) 0.002(11) 0.007(11)
C52 0.171(15) 0.264(18) 0.133(13) -0.001(12) 0.004(12) 0.047(15)
C53 0.155(14) 0.179(14) 0.184(15) 0.042(11) -0.012(13) 0.027(11)
C54 0.181(15) 0.148(12) 0.197(15) -0.002(10) 0.013(12) 0.001(12)
C55 0.069(10) 0.082(9) 0.114(8) 0.023(7) 0.002(7) 0.009(9)
C56 0.061(9) 0.096(9) 0.162(10) 0.007(6) -0.023(8) -0.013(8)
C57 0.060(8) 0.107(10) 0.176(11) 0.034(8) -0.035(7) 0.002(9)
C58 0.067(11) 0.112(12) 0.125(9) -0.017(8) 0.002(8) -0.001(10)
C59 0.083(11) 0.105(11) 0.124(9) -0.007(6) -0.007(8) 0.022(9)
C60 0.068(7) 0.068(8) 0.145(9) -0.011(7) -0.022(6) -0.019(8)
C61 0.146(10) 0.087(9) 0.150(10) 0.024(7) -0.006(8) -0.010(7)
C62 0.084(8) 0.075(8) 0.176(11) -0.036(7) -0.010(7) -0.017(8)
C63 0.109(11) 0.167(15) 0.177(14) -0.007(10) -0.019(10) 0.022(10)
C64 0.149(13) 0.146(12) 0.228(18) -0.019(11) -0.014(14) -0.023(10)
C65 0.179(15) 0.233(17) 0.249(19) -0.098(14) -0.012(13) -0.076(14)
C66 0.085(9) 0.128(9) 0.112(10) -0.009(7) -0.024(8) -0.001(6)
C67 0.096(9) 0.212(12) 0.085(9) -0.015(9) -0.041(7) -0.033(8)
C68 0.152(15) 0.179(14) 0.218(17) -0.014(12) -0.009(13) 0.044(12)
C69 0.145(13) 0.177(15) 0.26(2) -0.040(14) -0.005(13) -0.033(12)
O1 0.117(6) 0.180(8) 0.120(7) 0.003(7) 0.021(5) -0.014(6)
O2 0.058(5) 0.115(5) 0.105(6) -0.020(4) 0.016(4) -0.007(4)
O3 0.055(4) 0.087(5) 0.100(5) -0.008(4) -0.007(3) -0.015(4)
O4 0.056(4) 0.067(5) 0.122(5) -0.006(4) -0.009(3) 0.002(4)
O5 0.072(5) 0.121(5) 0.092(6) -0.011(5) 0.008(4) -0.008(4)
O6 0.086(5) 0.120(6) 0.108(6) 0.005(5) 0.010(5) -0.016(5)
O7 0.083(5) 0.079(6) 0.188(8) 0.004(5) -0.017(5) -0.012(5)
O8 0.061(4) 0.084(5) 0.114(5) -0.008(4) -0.011(3) 0.004(5)
O9 0.057(5) 0.104(5) 0.111(6) -0.027(4) -0.011(4) -0.001(3)

loop_
_atom_type_symbol
_atom_type_description
_atom_type_scat_dispersion_real
_atom_type_scat_dispersion_imag
_atom_type_scat_source
C C 0.0181 0.0091 'International Tables Vol C Tables 4.2.6.8 and 6.1.1.4'
H H 0.0000 0.0000 'International Tables Vol C Tables 4.2.6.8 and 6.1.1.4'
O O 0.0492 0.0322 'International Tables Vol C Tables 4.2.6.8 and 6.1.1.4'

loop_
_geom_angle_atom_site_label_1
_geom_angle_atom_site_label_2
_geom_angle_atom_site_label_3
_geom_angle
C2 C1 C6 120.3(12)
C2 C1 C25 115.9(16)
C6 C1 C25 123.2(16)
C1 C2 C3 119.7(11)
C1 C2 H2 120.2
C3 C2 H2 120.2
C4 C3 C2 121.3(11)
C4 C3 C24 120.1(16)
C2 C3 C24 118.5(17)
C3 C4 C19 119.0(14)
C3 C4 C5 118.0(14)
C19 C4 C5 123.0(14)
C6 C5 C10 121.3(12)
C6 C5 C4 120.7(15)
C10 C5 C4 117.9(16)
C5 C6 C7 118.6(13)
C5 C6 C1 119.5(14)
C7 C6 C1 121.9(17)
C8 C7 O2 117.7(15)
C8 C7 C6 121.5(12)
O2 C7 C6 120.8(15)
C7 C8 O3 118.6(15)
C7 C8 C9 121.3(11)
O3 C8 C9 120.0(13)
C10 C9 C14 121.0(13)
C10 C9 C8 116.3(12)
C14 C9 C8 122.6(13)
C5 C10 C9 120.5(12)
C5 C10 C11 120.7(13)
C9 C10 C11 118.8(13)
C12 C11 C10 120.3(12)
C12 C11 C18 120.3(13)
C10 C11 C18 119.4(13)
C11 C12 C13 118.6(11)
C11 C12 C15 119.9(12)
C13 C12 C15 121.5(13)
C14 C13 C12 123.1(10)
C14 C13 H13 118.4
C12 C13 H13 118.4
C13 C14 C9 118.1(10)
C13 C14 C40 116.2(13)
C9 C14 C40 125.5(12)
C16 C15 O5 119.8(14)
C16 C15 C12 121.8(13)
O5 C15 C12 118.4(12)
C15 C16 O6 123.0(14)
C15 C16 C17 119.4(12)
O6 C16 C17 117.6(14)
C22 C17 C16 121.5(14)
C22 C17 C18 116.5(13)
C16 C17 C18 121.9(11)
C19 C18 C17 121.9(13)
C19 C18 C11 121.4(13)
C17 C18 C11 116.7(12)
C18 C19 C4 117.5(12)
C18 C19 C20 120.1(13)
C4 C19 C20 122.3(13)
C23 C20 C21 131.1(12)
C23 C20 C19 113.8(12)
C21 C20 C19 115.0(13)
C22 C21 C20 122.1(10)
C22 C21 C55 117.8(15)
C20 C21 C55 120.0(13)
C21 C22 C17 124.3(12)
C21 C22 H22 117.9
C17 C22 H22 117.9
C24 C23 O8 120.3(14)
C24 C23 C20 125.2(10)
O8 C23 C20 114.6(14)
C23 C24 O9 120.8(14)
C23 C24 C3 119.5(13)
O9 C24 C3 119.7(15)
C26 C25 C30 110.4(17)
C26 C25 C1 122.7(16)
C30 C25 C1 126.8(15)
C25 C26 C27 127.8(18)
C25 C26 H26 116.1
C27 C26 H26 116.1
C28 C27 C26 116.8(13)
C28 C27 H27 121.6
C26 C27 H27 121.6
C27 C28 C29 122.3(15)
C27 C28 O1 127(2)
C29 C28 O1 110.5(19)
C30 C29 C28 115.0(14)
C30 C29 H29 122.5
C28 C29 H29 122.5
C29 C30 C25 127.6(13)
C29 C30 H30 116.2
C25 C30 H30 116.2
O1 C31 H31A 109.5
O1 C31 H31B 109.5
H31A C31 H31B 109.5
O1 C31 H31C 109.5
H31A C31 H31C 109.5
H31B C31 H31C 109.5
O2 C32 C33 107.3(10)
O2 C32 H32A 110.3
C33 C32 H32A 110.3
O2 C32 H32B 110.3
C33 C32 H32B 110.3
H32A C32 H32B 108.5
C32 C33 C34 111.4(15)
C32 C33 H33A 109.3
C34 C33 H33A 109.3
C32 C33 H33B 109.3
C34 C33 H33B 109.3
H33A C33 H33B 108.0
C35 C34 C33 110.9(19)
C35 C34 H34A 109.5
C33 C34 H34A 109.5
C35 C34 H34B 109.5
C33 C34 H34B 109.5
H34A C34 H34B 108.1
C34 C35 H35A 109.5
C34 C35 H35B 109.5
H35A C35 H35B 109.5
C34 C35 H35C 109.5
H35A C35 H35C 109.5
H35B C35 H35C 109.5
O3 C36 C37 108.4(8)
O3 C36 H36A 110.0
C37 C36 H36A 110.0
O3 C36 H36B 110.0
C37 C36 H36B 110.0
H36A C36 H36B 108.4
C38 C37 C36 113.7(10)
C38 C37 H37 123.2
C36 C37 H37 123.2
C37 C38 C39 117.6(13)
C37 C38 H38A 107.9
C39 C38 H38A 107.9
C37 C38 H38B 107.9
C39 C38 H38B 107.9
H38A C38 H38B 107.2
C38 C39 H39A 109.5
C38 C39 H39B 109.5
H39A C39 H39B 109.5
C38 C39 H39C 109.5
H39A C39 H39C 109.5
H39B C39 H39C 109.5
C45 C40 C41 117.0(8)
C45 C40 C14 123.4(9)
C41 C40 C14 119.6(9)
C42 C41 C40 120.3(8)
C42 C41 H41 119.8
C40 C41 H41 119.8
C41 C42 C43 119.4(8)
C41 C42 H42 120.3
C43 C42 H42 120.3
C44 C43 C42 121.0(8)
C44 C43 O4 123.9(10)
C42 C43 O4 115.1(10)
C43 C44 C45 118.9(8)
C43 C44 H44 120.6
C45 C44 H44 120.6
C44 C45 C40 123.3(8)
C44 C45 H45 118.4
C40 C45 H45 118.4
O4 C46 H46A 109.5
O4 C46 H46B 109.5
H46A C46 H46B 109.5
O4 C46 H46C 109.5
H46A C46 H46C 109.5
H46B C46 H46C 109.5
O5 C47 C48 102.9(14)
O5 C47 H47A 111.2
C48 C47 H47A 111.2
O5 C47 H47B 111.2
C48 C47 H47B 111.2
H47A C47 H47B 109.1
C49 C48 C47 123.0(15)
C49 C48 H48A 106.6
C47 C48 H48A 106.6
C49 C48 H48B 106.6
C47 C48 H48B 106.6
H48A C48 H48B 106.5
C48 C49 C50 121.2(17)
C48 C49 H49A 107.0
C50 C49 H49A 107.0
C48 C49 H49B 107.0
C50 C49 H49B 107.0
H49A C49 H49B 106.8
C49 C50 H50A 109.5
C49 C50 H50B 109.5
H50A C50 H50B 109.5
C49 C50 H50C 109.5
H50A C50 H50C 109.5
H50B C50 H50C 109.5
O6 C51 C52 117.4(13)
O6 C51 H51A 108.0
C52 C51 H51A 108.0
O6 C51 H51B 107.9
C52 C51 H51B 107.9
H51A C51 H51B 107.2
C51 C52 C53 116.2(14)
C51 C52 H52A 108.2
C53 C52 H52A 108.2
C51 C52 H52B 108.2
C53 C52 H52B 108.2
H52A C52 H52B 107.4
C54 C53 C52 111.8(16)
C54 C53 H53A 109.3
C52 C53 H53A 109.3
C54 C53 H53B 109.3
C52 C53 H53B 109.3
H53A C53 H53B 107.9
C53 C54 H54A 109.5
C53 C54 H54B 109.5
H54A C54 H54B 109.5
C53 C54 H54C 109.5
H54A C54 H54C 109.5
H54B C54 H54C 109.5
C60 C55 C56 118.6(10)
C60 C55 C21 119.2(11)
C56 C55 C21 122.0(10)
C55 C56 C57 120.4(10)
C55 C56 H56 119.8
C57 C56 H56 119.8
C56 C57 C58 120.8(10)
C56 C57 H57 119.6
C58 C57 H57 119.6
O7 C58 C59 125.3(13)
O7 C58 C57 117.1(12)
C59 C58 C57 117.3(10)
C60 C59 C58 120.8(10)
C60 C59 H59 119.6
C58 C59 H59 119.6
C59 C60 C55 121.9(10)
C59 C60 H60 119.0
C55 C60 H60 119.0
O7 C61 H61A 109.5
O7 C61 H61B 109.5
H61A C61 H61B 109.5
O7 C61 H61C 109.5
H61A C61 H61C 109.5
H61B C61 H61C 109.5
O8 C62 C63 112.2(9)
O8 C62 H62A 109.2
C63 C62 H62A 109.2
O8 C62 H62B 109.2
C63 C62 H62B 109.2
H62A C62 H62B 107.9
C64 C63 C62 115.6(12)
C64 C63 H63A 108.4
C62 C63 H63A 108.4
C64 C63 H63B 108.4
C62 C63 H63B 108.4
H63A C63 H63B 107.4
C63 C64 C65 111.6(15)
C63 C64 H64A 109.3
C65 C64 H64A 109.3
C63 C64 H64B 109.3
C65 C64 H64B 109.3
H64A C64 H64B 108.0
C64 C65 H65A 109.5
C64 C65 H65B 109.5
H65A C65 H65B 109.5
C64 C65 H65C 109.5
H65A C65 H65C 109.5
H65B C65 H65C 109.5
O9 C66 C67 107.4(9)
O9 C66 H66A 110.2
C67 C66 H66A 110.2
O9 C66 H66B 110.2
C67 C66 H66B 110.2
H66A C66 H66B 108.5
C66 C67 C68 116.0(11)
C66 C67 H67A 108.3
C68 C67 H67A 108.3
C66 C67 H67B 108.3
C68 C67 H67B 108.3
H67A C67 H67B 107.4
C69 C68 C67 114.5(14)
C69 C68 H68A 108.6
C67 C68 H68A 108.6
C69 C68 H68B 108.6
C67 C68 H68B 108.6
H68A C68 H68B 107.6
C68 C69 H69A 109.5
C68 C69 H69B 109.5
H69A C69 H69B 109.5
C68 C69 H69C 109.5
H69A C69 H69C 109.5
H69B C69 H69C 109.5
C31 O1 C28 115.9(13)
C7 O2 C32 111.9(7)
C8 O3 C36 112.0(6)
C46 O4 C43 113.9(7)
C15 O5 C47 111.8(8)
C16 O6 C51 113.6(9)
C58 O7 C61 119.1(9)
C62 O8 C23 114.2(7)
C24 O9 C66 115.3(7)

loop_
_geom_bond_atom_site_label_1
_geom_bond_atom_site_label_2
_geom_bond_distance
C1 C2 1.377(14)
C1 C6 1.441(15)
C1 C25 1.473(18)
C2 C3 1.411(14)
C2 H2 0.9500
C3 C4 1.401(13)
C3 C24 1.416(14)
C4 C19 1.418(14)
C4 C5 1.448(14)
C5 C6 1.367(12)
C5 C10 1.414(13)
C6 C7 1.409(14)
C7 C8 1.353(13)
C7 O2 1.369(11)
C8 O3 1.391(11)
C8 C9 1.446(13)
C9 C10 1.416(13)
C9 C14 1.417(13)
C10 C11 1.424(13)
C11 C12 1.391(12)
C11 C18 1.449(13)
C12 C13 1.421(13)
C12 C15 1.422(13)
C13 C14 1.362(12)
C13 H13 0.9500
C14 C40 1.497(13)
C15 C16 1.352(13)
C15 O5 1.402(12)
C16 O6 1.382(12)
C16 C17 1.412(14)
C17 C22 1.377(15)
C17 C18 1.430(13)
C18 C19 1.409(13)
C19 C20 1.462(13)
C20 C23 1.412(15)
C20 C21 1.445(14)
C21 C22 1.352(14)
C21 C55 1.498(13)
C22 H22 0.9500
C23 C24 1.369(14)
C23 O8 1.412(11)
C24 O9 1.371(12)
C25 C26 1.28(2)
C25 C30 1.44(2)
C26 C27 1.455(17)
C26 H26 0.9500
C27 C28 1.332(17)
C27 H27 0.9500
C28 C29 1.389(17)
C28 O1 1.452(15)
C29 C30 1.380(16)
C29 H29 0.9500
C30 H30 0.9500
C31 O1 1.420(13)
C31 H31A 0.9800
C31 H31B 0.9800
C31 H31C 0.9800
C32 O2 1.442(13)
C32 C33 1.486(17)
C32 H32A 0.9900
C32 H32B 0.9900
C33 C34 1.559(19)
C33 H33A 0.9900
C33 H33B 0.9900
C34 C35 1.38(2)
C34 H34A 0.9900
C34 H34B 0.9900
C35 H35A 0.9800
C35 H35B 0.9800
C35 H35C 0.9800
C36 O3 1.452(10)
C36 C37 1.498(12)
C36 H36A 0.9900
C36 H36B 0.9900
C37 C38 1.406(17)
C37 H37 0.9500
C38 C39 1.534(17)
C38 H38A 0.9900
C38 H38B 0.9900
C39 H39A 0.9800
C39 H39B 0.9800
C39 H39C 0.9800
C40 C45 1.377(11)
C40 C41 1.413(11)
C41 C42 1.373(11)
C41 H41 0.9500
C42 C43 1.392(11)
C42 H42 0.9500
C43 C44 1.358(11)
C43 O4 1.401(10)
C44 C45 1.360(10)
C44 H44 0.9500
C45 H45 0.9500
C46 O4 1.386(9)
C46 H46A 0.9800
C46 H46B 0.9800
C46 H46C 0.9800
C47 O5 1.431(15)
C47 C48 1.51(2)
C47 H47A 0.9900
C47 H47B 0.9900
C48 C49 1.404(16)
C48 H48A 0.9900
C48 H48B 0.9900
C49 C50 1.422(18)
C49 H49A 0.9900
C49 H49B 0.9900
C50 H50A 0.9800
C50 H50B 0.9800
C50 H50C 0.9800
C51 O6 1.444(14)
C51 C52 1.470(19)
C51 H51A 0.9900
C51 H51B 0.9900
C52 C53 1.55(2)
C52 H52A 0.9900
C52 H52B 0.9900
C53 C54 1.435(19)
C53 H53A 0.9900
C53 H53B 0.9900
C54 H54A 0.9800
C54 H54B 0.9800
C54 H54C 0.9800
C55 C60 1.382(12)
C55 C56 1.385(13)
C56 C57 1.388(13)
C56 H56 0.9500
C57 C58 1.419(13)
C57 H57 0.9500
C58 O7 1.379(12)
C58 C59 1.395(14)
C59 C60 1.367(13)
C59 H59 0.9500
C60 H60 0.9500
C61 O7 1.434(11)
C61 H61A 0.9800
C61 H61B 0.9800
C61 H61C 0.9800
C62 O8 1.376(11)
C62 C63 1.506(16)
C62 H62A 0.9900
C62 H62B 0.9900
C63 C64 1.376(18)
C63 H63A 0.9900
C63 H63B 0.9900
C64 C65 1.663(19)
C64 H64A 0.9900
C64 H64B 0.9900
C65 H65A 0.9800
C65 H65B 0.9800
C65 H65C 0.9800
C66 O9 1.465(12)
C66 C67 1.468(14)
C66 H66A 0.9900
C66 H66B 0.9900
C67 C68 1.521(17)
C67 H67A 0.9900
C67 H67B 0.9900
C68 C69 1.402(19)
C68 H68A 0.9900
C68 H68B 0.9900
C69 H69A 0.9800
C69 H69B 0.9800
C69 H69C 0.9800

loop_
_geom_torsion_atom_site_label_1
_geom_torsion_atom_site_label_2
_geom_torsion_atom_site_label_3
_geom_torsion_atom_site_label_4
_geom_torsion
C6 C1 C2 C3 -3.9(13)
C25 C1 C2 C3 167.8(9)
C1 C2 C3 C4 -1.6(12)
C1 C2 C3 C24 -179.0(8)
C2 C3 C4 C19 -174.7(7)
C24 C3 C4 C19 2.6(12)
C2 C3 C4 C5 2.9(11)
C24 C3 C4 C5 -179.8(7)
C3 C4 C5 C6 1.5(11)
C19 C4 C5 C6 179.0(7)
C3 C4 C5 C10 -179.3(7)
C19 C4 C5 C10 -1.7(11)
C10 C5 C6 C7 -6.0(11)
C4 C5 C6 C7 173.2(7)
C10 C5 C6 C1 173.9(7)
C4 C5 C6 C1 -6.9(12)
C2 C1 C6 C5 8.3(13)
C25 C1 C6 C5 -162.8(9)
C2 C1 C6 C7 -171.9(8)
C25 C1 C6 C7 17.0(14)
C5 C6 C7 C8 8.9(12)
C1 C6 C7 C8 -171.0(8)
C5 C6 C7 O2 -170.5(7)
C1 C6 C7 O2 9.7(12)
O2 C7 C8 O3 -5.4(11)
C6 C7 C8 O3 175.2(7)
O2 C7 C8 C9 174.0(7)
C6 C7 C8 C9 -5.4(12)
C7 C8 C9 C10 -0.9(11)
O3 C8 C9 C10 178.5(6)
C7 C8 C9 C14 -177.8(7)
O3 C8 C9 C14 1.6(11)
C6 C5 C10 C9 -0.3(11)
C4 C5 C10 C9 -179.5(6)
C6 C5 C10 C11 -179.5(7)
C4 C5 C10 C11 1.3(10)
C14 C9 C10 C5 -179.4(6)
C8 C9 C10 C5 3.7(10)
C14 C9 C10 C11 -0.1(10)
C8 C9 C10 C11 -177.0(6)
C5 C10 C11 C12 179.4(6)
C9 C10 C11 C12 0.1(10)
C5 C10 C11 C18 -1.3(10)
C9 C10 C11 C18 179.4(6)
C10 C11 C12 C13 -1.1(11)
C18 C11 C12 C13 179.6(6)
C10 C11 C12 C15 179.3(6)
C18 C11 C12 C15 0.0(11)
C11 C12 C13 C14 2.3(11)
C15 C12 C13 C14 -178.2(7)
C12 C13 C14 C9 -2.2(11)
C12 C13 C14 C40 -179.0(7)
C10 C9 C14 C13 1.1(11)
C8 C9 C14 C13 177.8(6)
C10 C9 C14 C40 177.6(7)
C8 C9 C14 C40 -5.8(12)
C11 C12 C15 C16 -0.5(11)
C13 C12 C15 C16 180.0(7)
C11 C12 C15 O5 179.9(6)
C13 C12 C15 O5 0.3(11)
O5 C15 C16 O6 0.9(12)
C12 C15 C16 O6 -178.8(7)
O5 C15 C16 C17 179.5(7)
C12 C15 C16 C17 -0.1(12)
C15 C16 C17 C22 179.7(7)
O6 C16 C17 C22 -1.5(11)
C15 C16 C17 C18 1.2(12)
O6 C16 C17 C18 179.9(7)
C22 C17 C18 C19 -0.2(11)
C16 C17 C18 C19 178.4(7)
C22 C17 C18 C11 179.8(6)
C16 C17 C18 C11 -1.6(11)
C12 C11 C18 C19 -179.0(6)
C10 C11 C18 C19 1.7(10)
C12 C11 C18 C17 1.0(10)
C10 C11 C18 C17 -178.3(6)
C17 C18 C19 C4 178.0(6)
C11 C18 C19 C4 -2.1(11)
C17 C18 C19 C20 1.1(11)
C11 C18 C19 C20 -179.0(6)
C3 C4 C19 C18 179.7(6)
C5 C4 C19 C18 2.2(11)
C3 C4 C19 C20 -3.5(11)
C5 C4 C19 C20 179.0(6)
C18 C19 C20 C23 179.0(6)
C4 C19 C20 C23 2.3(10)
C18 C19 C20 C21 -2.4(10)
C4 C19 C20 C21 -179.1(7)
C23 C20 C21 C22 -178.5(7)
C19 C20 C21 C22 3.2(11)
C23 C20 C21 C55 0.9(13)
C19 C20 C21 C55 -177.4(7)
C20 C21 C22 C17 -2.6(13)
C55 C21 C22 C17 177.9(8)
C16 C17 C22 C21 -177.6(8)
C18 C17 C22 C21 1.0(12)
C21 C20 C23 C24 -178.5(7)
C19 C20 C23 C24 -0.2(11)
C21 C20 C23 O8 1.1(12)
C19 C20 C23 O8 179.4(6)
O8 C23 C24 O9 2.6(12)
C20 C23 C24 O9 -177.8(7)
O8 C23 C24 C3 179.8(7)
C20 C23 C24 C3 -0.7(13)
C4 C3 C24 C23 -0.6(12)
C2 C3 C24 C23 176.8(7)
C4 C3 C24 O9 176.6(7)
C2 C3 C24 O9 -6.0(11)
C2 C1 C25 C26 51.4(15)
C6 C1 C25 C26 -137.1(12)
C2 C1 C25 C30 -123.3(13)
C6 C1 C25 C30 48.2(16)
C30 C25 C26 C27 -3.3(17)
C1 C25 C26 C27 -178.8(11)
C25 C26 C27 C28 0.2(18)
C26 C27 C28 C29 2.2(16)
C26 C27 C28 O1 177.3(10)
C27 C28 C29 C30 -0.9(16)
O1 C28 C29 C30 -176.7(8)
C28 C29 C30 C25 -3.0(16)
C26 C25 C30 C29 4.9(16)
C1 C25 C30 C29 -179.9(12)
O2 C32 C33 C34 168.6(10)
C32 C33 C34 C35 -177.2(15)
O3 C36 C37 C38 -76.0(12)
C36 C37 C38 C39 -62.1(17)
C13 C14 C40 C45 82.9(10)
C9 C14 C40 C45 -93.6(11)
C13 C14 C40 C41 -94.1(10)
C9 C14 C40 C41 89.4(10)
C45 C40 C41 C42 1.3(12)
C14 C40 C41 C42 178.5(10)
C40 C41 C42 C43 1.4(12)
C41 C42 C43 C44 -3.2(13)
C41 C42 C43 O4 177.3(7)
C42 C43 C44 C45 2.0(13)
O4 C43 C44 C45 -178.5(7)
C43 C44 C45 C40 0.9(13)
C41 C40 C45 C44 -2.5(12)
C14 C40 C45 C44 -179.5(10)
O5 C47 C48 C49 147(2)
C47 C48 C49 C50 178(2)
O6 C51 C52 C53 -178.2(13)
C51 C52 C53 C54 174.1(14)
C22 C21 C55 C60 72.4(12)
C20 C21 C55 C60 -107.1(10)
C22 C21 C55 C56 -102.3(11)
C20 C21 C55 C56 78.3(12)
C60 C55 C56 C57 0.3(15)
C21 C55 C56 C57 175.0(12)
C55 C56 C57 C58 0.9(17)
C56 C57 C58 O7 173.9(10)
C56 C57 C58 C59 0.6(16)
O7 C58 C59 C60 -176.0(9)
C57 C58 C59 C60 -3.3(15)
C58 C59 C60 C55 4.7(16)
C56 C55 C60 C59 -3.1(15)
C21 C55 C60 C59 -177.9(11)
O8 C62 C63 C64 -55.1(17)
C62 C63 C64 C65 -177.2(12)
O9 C66 C67 C68 -166.1(11)
C66 C67 C68 C69 -63.4(19)
C27 C28 O1 C31 7.4(16)
C29 C28 O1 C31 -177.1(9)
C8 C7 O2 C32 -100.3(9)
C6 C7 O2 C32 79.1(10)
C33 C32 O2 C7 -174.6(11)
C7 C8 O3 C36 -74.6(9)
C9 C8 O3 C36 106.0(8)
C37 C36 O3 C8 174.7(10)
C44 C43 O4 C46 13.5(11)
C42 C43 O4 C46 -167.0(8)
C16 C15 O5 C47 78.8(12)
C12 C15 O5 C47 -101.5(11)
C48 C47 O5 C15 -169.2(15)
C15 C16 O6 C51 64.6(12)
C17 C16 O6 C51 -114.1(11)
C52 C51 O6 C16 58.7(17)
C59 C58 O7 C61 -4.6(15)
C57 C58 O7 C61 -177.3(10)
C63 C62 O8 C23 -179.3(12)
C24 C23 O8 C62 -75.4(10)
C20 C23 O8 C62 105.0(9)
C23 C24 O9 C66 -75.4(10)
C3 C24 O9 C66 107.5(9)
C67 C66 O9 C24 -179.2(11)

loop_
_cod_related_entry_id
_cod_related_entry_database
_cod_related_entry_code
1 ChemSpider 30659580
